data_7056641
loop_
_publ_author_name
'Fei, Fan'
'Lu, Taotao'
'Chen, Xue-tai'
'Xue, Ziling Ben'

_publ_section_title
;
 Synthesis and structural characterization of metal complexes with
 macrocyclic tetracarbene ligands
;
_journal_name_full 'New J. Chem.'
_journal_paper_doi 10.1039/C7NJ02485A
_journal_year 2017
_chemical_formula_sum 'C48 H62 Ag3 F18 N10 O4 P3'
_chemical_formula_weight 1601.60
_chemical_name_systematic
; 
 ? 
;
_space_group_IT_number 14
_symmetry_cell_setting monoclinic
_symmetry_space_group_name_Hall '-P 2ybc'
_symmetry_space_group_name_H-M 'P 1 21/c 1'
_atom_sites_solution_hydrogens geom
_atom_sites_solution_primary direct
_atom_sites_solution_secondary difmap
_audit_creation_method SHELXL-97
_audit_update_record
;
2017-09-14 deposited with the CCDC.
2017-09-29 downloaded from the CCDC.
;
_cell_angle_alpha 90.00
_cell_angle_beta 98.396(5)
_cell_angle_gamma 90.00
_cell_formula_units_Z 4
_cell_length_a 12.736(5)
_cell_length_b 30.092(12)
_cell_length_c 16.190(7)
_cell_measurement_reflns_used 6904
_cell_measurement_temperature 173(2)
_cell_measurement_theta_max 23.01
_cell_measurement_theta_min 2.11
_cell_volume 6138(4)
_computing_cell_refinement 'Bruker SAINT'
_computing_data_collection 'Bruker APEX2'
_computing_data_reduction 'Bruker SAINT'
_computing_molecular_graphics 'Bruker SHELXTL'
_computing_publication_material 'Bruker SHELXTL'
_computing_structure_refinement 'SHELXL-97 (Sheldrick, 2008)'
_computing_structure_solution 'SHELXS-97 (Sheldrick 2008)'
_diffrn_ambient_temperature 173(2)
_diffrn_measured_fraction_theta_full 0.970
_diffrn_measured_fraction_theta_max 0.970
_diffrn_measurement_device_type 'Bruker APEX-II CCD'
_diffrn_measurement_method '\f and \w scans'
_diffrn_radiation_monochromator graphite
_diffrn_radiation_source 'fine-focus sealed tube'
_diffrn_radiation_type MoK\a
_diffrn_radiation_wavelength 0.71073
_diffrn_reflns_av_R_equivalents 0.1306
_diffrn_reflns_av_sigmaI/netI 0.1256
_diffrn_reflns_limit_h_max 15
_diffrn_reflns_limit_h_min -16
_diffrn_reflns_limit_k_max 37
_diffrn_reflns_limit_k_min -38
_diffrn_reflns_limit_l_max 20
_diffrn_reflns_limit_l_min -13
_diffrn_reflns_number 48491
_diffrn_reflns_theta_full 27.15
_diffrn_reflns_theta_max 27.15
_diffrn_reflns_theta_min 1.44
_diffrn_standards_number 0
_exptl_absorpt_coefficient_mu 1.131
_exptl_absorpt_correction_T_max 0.8487
_exptl_absorpt_correction_T_min 0.7972
_exptl_absorpt_correction_type multi-scan
_exptl_absorpt_process_details sadabs
_exptl_crystal_colour colorless
_exptl_crystal_density_diffrn 1.733
_exptl_crystal_density_method 'not measured'
_exptl_crystal_description block
_exptl_crystal_F_000 3200
_exptl_crystal_size_max 0.21
_exptl_crystal_size_mid 0.18
_exptl_crystal_size_min 0.15
_refine_diff_density_max 1.355
_refine_diff_density_min -1.435
_refine_diff_density_rms 0.170
_refine_ls_extinction_method none
_refine_ls_goodness_of_fit_ref 1.018
_refine_ls_hydrogen_treatment mixed
_refine_ls_matrix_type full
_refine_ls_number_parameters 778
_refine_ls_number_reflns 13204
_refine_ls_number_restraints 92
_refine_ls_restrained_S_all 1.036
_refine_ls_R_factor_all 0.1700
_refine_ls_R_factor_gt 0.0933
_refine_ls_shift/su_max 0.000
_refine_ls_shift/su_mean 0.000
_refine_ls_structure_factor_coef Fsqd
_refine_ls_weighting_details 'calc w=1/[\s^2^(Fo^2^)+(0.1409P)^2^+14.9695P] where P=(Fo^2^+2Fc^2^)/3'
_refine_ls_weighting_scheme calc
_refine_ls_wR_factor_gt 0.2400
_refine_ls_wR_factor_ref 0.2904
_reflns_number_gt 6583
_reflns_number_total 13204
_reflns_threshold_expression >2sigma(I)
_cod_data_source_file c7nj02485a2.cif
_cod_data_source_block 2.DMF
_cod_depositor_comments
;
The following automatic conversions were performed:

'_symmetry_cell_setting' value 'Monoclinic' changed to 'monoclinic'
according to
/home/data/users/saulius/crontab/automatic-downloads/rss-feeds/RSC/lib/dictionaries/cif_core.dic
dictionary named 'cif_core.dic' version 2.4.2 from 2011-04-26.

Automatic conversion script
Id: cif_fix_values 4973 2017-02-22 13:04:09Z antanas 
;
_cod_original_sg_symbol_H-M P2(1)/c
_cod_database_code 7056641

loop_
_symmetry_equiv_pos_as_xyz
'x, y, z'
'-x, y+1/2, -z+1/2'
'-x, -y, -z'
'x, -y-1/2, z-1/2'

loop_
_atom_site_label
_atom_site_type_symbol
_atom_site_fract_x
_atom_site_fract_y
_atom_site_fract_z
_atom_site_U_iso_or_equiv
_atom_site_adp_type
_atom_site_occupancy
_atom_site_symmetry_multiplicity
_atom_site_calc_flag
_atom_site_refinement_flags
Ag1 Ag 0.46451(7) 0.12834(3) 0.42545(7) 0.0681(3) Uani 1 1 d .
Ag2 Ag 0.30055(6) 0.31262(3) 0.33441(5) 0.0501(2) Uani 1 1 d .
Ag3 Ag 0.23124(7) 0.50728(3) 0.33253(6) 0.0652(3) Uani 1 1 d .
P1 P 0.7645(4) 0.14326(17) 0.3274(4) 0.1155(17) Uani 1 1 d U
P2 P 0.0618(3) 0.38710(13) 0.1868(2) 0.0749(10) Uani 1 1 d .
P3 P 0.2082(3) 0.42963(11) 0.7676(2) 0.0664(8) Uani 1 1 d .
F1 F 0.7223(14) 0.1396(6) 0.4154(12) 0.208(6) Uani 1 1 d U
F2 F 0.7963(13) 0.1881(4) 0.3531(13) 0.214(7) Uani 1 1 d U
F3 F 0.8755(9) 0.1238(5) 0.3643(11) 0.175(5) Uani 1 1 d U
F4 F 0.7187(10) 0.0928(4) 0.3095(10) 0.162(4) Uani 1 1 d U
F5 F 0.6524(9) 0.1564(4) 0.2951(10) 0.166(5) Uani 1 1 d U
F6 F 0.7905(13) 0.1408(6) 0.2376(10) 0.190(5) Uani 1 1 d U
F7 F 0.1270(14) 0.4102(5) 0.1255(11) 0.200(8) Uani 1 1 d .
F8 F -0.0050(14) 0.3666(8) 0.1098(11) 0.229(9) Uani 1 1 d .
F9 F 0.1378(10) 0.3485(4) 0.1805(8) 0.142(4) Uani 1 1 d .
F10 F 0.0052(12) 0.3611(5) 0.2500(11) 0.191(7) Uani 1 1 d .
F11 F 0.1311(15) 0.4052(5) 0.2635(11) 0.206(7) Uani 1 1 d .
F12 F -0.0184(17) 0.4247(7) 0.1860(14) 0.286(14) Uani 1 1 d .
F13 F 0.2713(9) 0.3858(3) 0.7504(10) 0.149(5) Uani 1 1 d .
F14 F 0.1435(7) 0.4322(4) 0.6760(6) 0.115(3) Uani 1 1 d .
F15 F 0.2999(7) 0.4576(3) 0.7375(6) 0.111(3) Uani 1 1 d .
F16 F 0.1485(7) 0.4721(3) 0.7887(6) 0.103(3) Uani 1 1 d .
F17 F 0.1155(8) 0.4009(3) 0.7934(8) 0.134(4) Uani 1 1 d .
F18 F 0.2684(8) 0.4261(5) 0.8583(6) 0.134(4) Uani 1 1 d .
O1 O 0.5083(9) 0.0681(4) 0.3703(10) 0.133(5) Uani 1 1 d .
H1A H 0.5476 0.0497 0.4123 0.160 Uiso 1 1 d R
H1B H 0.5518 0.0752 0.3284 0.160 Uiso 1 1 d R
O2 O 0.0961(9) 0.5338(5) 0.2608(11) 0.151(6) Uani 1 1 d .
H2A H 0.0452 0.5098 0.2444 0.181 Uiso 1 1 d R
H2B H 0.1161 0.5538 0.2147 0.181 Uiso 1 1 d R
C43 C 0.1050(13) 0.5755(7) 0.4899(12) 0.116(5) Uani 1 1 d DU
H43 H 0.1119 0.6012 0.4568 0.140 Uiso 1 1 calc R
C48 C 0.3276(19) 0.4767(6) 1.0400(14) 0.160(7) Uani 1 1 d DU
H48A H 0.3936 0.4819 1.0195 0.240 Uiso 1 1 d R
H48B H 0.3045 0.4468 1.0269 0.240 Uiso 1 1 d R
H48C H 0.3374 0.4808 1.0994 0.240 Uiso 1 1 d R
N1 N 0.4795(6) 0.2171(3) 0.5237(6) 0.051(2) Uani 1 1 d .
N2 N 0.3263(7) 0.1867(3) 0.5181(6) 0.051(2) Uani 1 1 d .
N3 N 0.0950(5) 0.2781(3) 0.3970(5) 0.0436(18) Uani 1 1 d .
N4 N 0.1625(6) 0.3324(3) 0.4734(5) 0.0458(19) Uani 1 1 d .
N5 N 0.3431(6) 0.4560(3) 0.4803(5) 0.0491(19) Uani 1 1 d .
N6 N 0.4563(7) 0.4702(3) 0.3957(6) 0.052(2) Uani 1 1 d .
N7 N 0.4675(6) 0.3441(3) 0.2220(5) 0.0455(18) Uani 1 1 d .
N8 N 0.5232(6) 0.2888(3) 0.2975(5) 0.0473(19) Uani 1 1 d .
N9 N 0.1242(10) 0.5793(5) 0.5776(10) 0.115(4) Uani 1 1 d DU
C46 C 0.2920(18) 0.5413(8) 0.9461(16) 0.143(5) Uani 1 1 d DU
H46 H 0.2490 0.5638 0.9172 0.172 Uiso 1 1 calc R
C1 C 0.4176(8) 0.1829(3) 0.4894(7) 0.051(2) Uani 1 1 d .
C2 C 0.3223(9) 0.2235(3) 0.5684(7) 0.057(3) Uani 1 1 d .
C3 C 0.2508(9) 0.2403(4) 0.6155(7) 0.058(3) Uani 1 1 d .
H3 H 0.1825 0.2274 0.6143 0.070 Uiso 1 1 calc R
C4 C 0.2824(10) 0.2774(4) 0.6657(7) 0.063(3) Uani 1 1 d .
H4 H 0.2341 0.2898 0.6989 0.076 Uiso 1 1 calc R
C5 C 0.3794(11) 0.2961(4) 0.6681(8) 0.067(3) Uani 1 1 d .
H5 H 0.3962 0.3217 0.7016 0.080 Uiso 1 1 calc R
C6 C 0.4546(10) 0.2792(3) 0.6238(8) 0.062(3) Uani 1 1 d .
H6 H 0.5233 0.2920 0.6276 0.075 Uiso 1 1 calc R
C7 C 0.4259(8) 0.2427(4) 0.5732(7) 0.053(2) Uani 1 1 d .
C8 C 0.2330(8) 0.1570(3) 0.4905(7) 0.055(3) Uani 1 1 d .
H8A H 0.2114 0.1423 0.5401 0.066 Uiso 1 1 calc R
H8B H 0.2546 0.1336 0.4535 0.066 Uiso 1 1 calc R
C9 C 0.1386(9) 0.1822(4) 0.4444(7) 0.059(3) Uani 1 1 d .
H9A H 0.1163 0.2052 0.4819 0.071 Uiso 1 1 calc R
H9B H 0.0786 0.1613 0.4304 0.071 Uiso 1 1 calc R
C10 C 0.1625(9) 0.2043(3) 0.3643(7) 0.052(2) Uani 1 1 d .
H10A H 0.1594 0.1817 0.3197 0.062 Uiso 1 1 calc R
H10B H 0.2354 0.2166 0.3739 0.062 Uiso 1 1 calc R
C11 C 0.0843(9) 0.2419(3) 0.3350(7) 0.057(3) Uani 1 1 d .
H11A H 0.0988 0.2534 0.2806 0.068 Uiso 1 1 calc R
H11B H 0.0108 0.2303 0.3276 0.068 Uiso 1 1 calc R
C12 C 0.1735(7) 0.3075(3) 0.4061(7) 0.050(2) Uani 1 1 d .
C13 C 0.0318(7) 0.2834(3) 0.4596(7) 0.048(2) Uani 1 1 d .
C14 C -0.0562(9) 0.2596(4) 0.4776(8) 0.064(3) Uani 1 1 d .
H14 H -0.0857 0.2354 0.4445 0.076 Uiso 1 1 calc R
C15 C -0.0978(9) 0.2744(4) 0.5491(9) 0.069(3) Uani 1 1 d .
H15 H -0.1583 0.2597 0.5640 0.083 Uiso 1 1 calc R
C16 C -0.0550(9) 0.3092(5) 0.5982(9) 0.072(3) Uani 1 1 d .
H16 H -0.0860 0.3176 0.6458 0.086 Uiso 1 1 calc R
C17 C 0.0335(9) 0.3320(4) 0.5788(8) 0.059(3) Uani 1 1 d .
H17 H 0.0639 0.3561 0.6117 0.071 Uiso 1 1 calc R
C18 C 0.0744(7) 0.3177(3) 0.5094(7) 0.045(2) Uani 1 1 d .
C19 C 0.2293(7) 0.3691(3) 0.5053(8) 0.050(2) Uani 1 1 d .
H19A H 0.2981 0.3670 0.4840 0.060 Uiso 1 1 calc R
H19B H 0.2432 0.3675 0.5670 0.060 Uiso 1 1 calc R
C20 C 0.1767(7) 0.4127(3) 0.4790(7) 0.050(2) Uani 1 1 d .
H20A H 0.1069 0.4141 0.4989 0.060 Uiso 1 1 calc R
H20B H 0.1643 0.4144 0.4173 0.060 Uiso 1 1 calc R
C21 C 0.2462(8) 0.4535(3) 0.5147(8) 0.053(3) Uani 1 1 d .
H21A H 0.2053 0.4812 0.5018 0.064 Uiso 1 1 calc R
H21B H 0.2625 0.4508 0.5762 0.064 Uiso 1 1 calc R
C22 C 0.3538(9) 0.4760(3) 0.4056(7) 0.050(2) Uani 1 1 d .
C23 C 0.4378(8) 0.4357(3) 0.5141(7) 0.050(2) Uani 1 1 d .
C24 C 0.4656(9) 0.4126(4) 0.5878(8) 0.064(3) Uani 1 1 d .
H24 H 0.4157 0.4059 0.6242 0.077 Uiso 1 1 calc R
C25 C 0.5679(12) 0.4003(5) 0.6046(11) 0.088(4) Uani 1 1 d .
H25 H 0.5932 0.3868 0.6567 0.106 Uiso 1 1 calc R
C26 C 0.6392(11) 0.4071(5) 0.5457(12) 0.090(5) Uani 1 1 d .
H26 H 0.7079 0.3942 0.5571 0.108 Uiso 1 1 calc R
C27 C 0.6155(9) 0.4301(5) 0.4765(10) 0.073(3) Uani 1 1 d .
H27 H 0.6659 0.4364 0.4402 0.087 Uiso 1 1 calc R
C28 C 0.5104(8) 0.4444(4) 0.4608(8) 0.057(3) Uani 1 1 d .
C29 C 0.4990(10) 0.4824(4) 0.3190(8) 0.064(3) Uani 1 1 d .
H29A H 0.5712 0.4949 0.3341 0.077 Uiso 1 1 calc R
H29B H 0.4536 0.5057 0.2889 0.077 Uiso 1 1 calc R
C30 C 0.5037(9) 0.4428(3) 0.2624(7) 0.055(3) Uani 1 1 d .
H30A H 0.5287 0.4528 0.2104 0.066 Uiso 1 1 calc R
H30B H 0.5563 0.4214 0.2902 0.066 Uiso 1 1 calc R
C31 C 0.3990(8) 0.4198(3) 0.2405(7) 0.049(2) Uani 1 1 d .
H31A H 0.3468 0.4415 0.2134 0.059 Uiso 1 1 calc R
H31B H 0.3745 0.4101 0.2929 0.059 Uiso 1 1 calc R
C32 C 0.3989(8) 0.3790(3) 0.1825(7) 0.052(2) Uani 1 1 d .
H32A H 0.3257 0.3674 0.1687 0.062 Uiso 1 1 calc R
H32B H 0.4236 0.3881 0.1298 0.062 Uiso 1 1 calc R
C33 C 0.4411(6) 0.3153(3) 0.2783(6) 0.040(2) Uani 1 1 d .
C34 C 0.5725(8) 0.3359(3) 0.2081(7) 0.049(2) Uani 1 1 d .
C35 C 0.6327(9) 0.3564(4) 0.1551(8) 0.064(3) Uani 1 1 d .
H35 H 0.6040 0.3794 0.1182 0.077 Uiso 1 1 calc R
C36 C 0.7366(10) 0.3424(5) 0.1577(9) 0.073(4) Uani 1 1 d .
H36 H 0.7842 0.3579 0.1281 0.087 Uiso 1 1 calc R
C37 C 0.7697(9) 0.3051(5) 0.2045(10) 0.077(4) Uani 1 1 d .
H37 H 0.8384 0.2935 0.2015 0.092 Uiso 1 1 calc R
C38 C 0.7075(8) 0.2841(4) 0.2553(7) 0.061(3) Uani 1 1 d .
H38 H 0.7327 0.2594 0.2889 0.074 Uiso 1 1 calc R
C39 C 0.6066(8) 0.3008(3) 0.2548(7) 0.052(2) Uani 1 1 d .
C40 C 0.5295(8) 0.2514(4) 0.3586(7) 0.058(3) Uani 1 1 d .
H40A H 0.5668 0.2260 0.3369 0.070 Uiso 1 1 calc R
H40B H 0.4568 0.2415 0.3645 0.070 Uiso 1 1 calc R
C41 C 0.5877(9) 0.2645(4) 0.4441(7) 0.061(3) Uani 1 1 d .
H41A H 0.5540 0.2914 0.4638 0.074 Uiso 1 1 calc R
H41B H 0.6622 0.2719 0.4391 0.074 Uiso 1 1 calc R
C42 C 0.5859(8) 0.2273(4) 0.5081(7) 0.057(3) Uani 1 1 d .
H42A H 0.6180 0.2003 0.4875 0.069 Uiso 1 1 calc R
H42B H 0.6295 0.2362 0.5611 0.069 Uiso 1 1 calc R
C44 C 0.1564(15) 0.6224(5) 0.6109(14) 0.114(5) Uani 1 1 d DU
H44A H 0.1664 0.6425 0.5650 0.171 Uiso 1 1 calc R
H44B H 0.2233 0.6197 0.6491 0.171 Uiso 1 1 calc R
H44C H 0.1015 0.6344 0.6412 0.171 Uiso 1 1 calc R
C45 C 0.1025(19) 0.5436(7) 0.6308(16) 0.152(7) Uani 1 1 d DU
H45A H 0.0356 0.5293 0.6076 0.229 Uiso 1 1 calc R
H45B H 0.0968 0.5552 0.6865 0.229 Uiso 1 1 calc R
H45C H 0.1602 0.5218 0.6348 0.229 Uiso 1 1 calc R
N10 N 0.2504(12) 0.5107(5) 0.9969(11) 0.131(4) Uani 1 1 d DU
C47 C 0.1340(13) 0.5083(7) 0.9889(15) 0.135(6) Uani 1 1 d DU
H47A H 0.1042 0.5383 0.9825 0.202 Uiso 1 1 calc R
H47B H 0.1137 0.4945 1.0390 0.202 Uiso 1 1 calc R
H47C H 0.1067 0.4904 0.9398 0.202 Uiso 1 1 calc R
O4 O 0.3891(19) 0.5379(7) 0.9401(17) 0.219(8) Uani 1 1 d DU
O3 O 0.0802(11) 0.5410(6) 0.4560(11) 0.147(5) Uani 1 1 d DU

loop_
_atom_site_aniso_label
_atom_site_aniso_U_11
_atom_site_aniso_U_22
_atom_site_aniso_U_33
_atom_site_aniso_U_23
_atom_site_aniso_U_13
_atom_site_aniso_U_12
Ag1 0.0615(5) 0.0682(6) 0.0762(7) -0.0143(5) 0.0159(5) 0.0078(4)
Ag2 0.0416(4) 0.0549(4) 0.0575(5) 0.0015(4) 0.0196(3) -0.0041(3)
Ag3 0.0621(5) 0.0603(5) 0.0746(7) 0.0077(4) 0.0148(5) 0.0019(4)
P1 0.085(3) 0.100(3) 0.156(5) -0.041(3) -0.002(3) 0.020(2)
P2 0.0521(17) 0.099(2) 0.077(2) -0.004(2) 0.0195(16) 0.0076(16)
P3 0.0708(19) 0.0660(18) 0.066(2) 0.0088(16) 0.0220(16) 0.0067(15)
F1 0.197(12) 0.238(13) 0.193(13) -0.056(11) 0.043(11) 0.045(11)
F2 0.198(12) 0.113(8) 0.285(15) -0.052(9) -0.118(11) -0.001(8)
F3 0.090(6) 0.188(11) 0.231(13) -0.027(10) -0.033(8) 0.037(7)
F4 0.141(8) 0.136(9) 0.212(12) -0.043(9) 0.038(8) -0.008(7)
F5 0.104(7) 0.162(9) 0.208(12) -0.077(9) -0.058(7) 0.046(7)
F6 0.174(11) 0.254(13) 0.147(11) 0.016(11) 0.039(9) -0.032(11)
F7 0.259(17) 0.151(11) 0.227(16) 0.093(11) 0.156(15) 0.048(11)
F8 0.187(14) 0.34(2) 0.146(13) -0.065(15) -0.038(11) -0.052(16)
F9 0.154(9) 0.129(8) 0.158(11) 0.030(7) 0.079(9) 0.059(7)
F10 0.163(11) 0.198(13) 0.240(17) 0.085(12) 0.124(12) 0.024(10)
F11 0.266(19) 0.183(13) 0.149(13) -0.033(11) -0.038(13) -0.030(14)
F12 0.32(2) 0.31(2) 0.27(2) 0.127(19) 0.18(2) 0.25(2)
F13 0.140(9) 0.081(6) 0.237(14) -0.026(7) 0.068(9) 0.035(6)
F14 0.089(6) 0.171(9) 0.080(6) 0.012(6) -0.003(5) -0.005(6)
F15 0.093(6) 0.133(7) 0.109(7) 0.016(6) 0.023(5) -0.040(5)
F16 0.100(6) 0.089(5) 0.120(7) -0.001(5) 0.012(5) 0.032(5)
F17 0.103(6) 0.117(7) 0.188(11) 0.071(8) 0.039(7) -0.017(6)
F18 0.102(6) 0.224(12) 0.076(6) 0.048(7) 0.009(5) 0.029(7)
O1 0.109(8) 0.122(9) 0.167(13) -0.038(9) 0.015(8) 0.057(7)
O2 0.091(8) 0.139(10) 0.218(17) 0.094(11) 0.008(9) -0.005(7)
C43 0.082(8) 0.126(9) 0.148(11) 0.022(10) 0.041(9) 0.049(8)
C48 0.249(18) 0.109(12) 0.110(13) 0.054(11) -0.007(14) -0.039(13)
N1 0.047(4) 0.053(5) 0.055(5) 0.001(4) 0.012(4) 0.004(4)
N2 0.060(5) 0.042(4) 0.054(5) -0.002(4) 0.018(4) -0.002(4)
N3 0.030(4) 0.048(4) 0.054(5) -0.001(4) 0.010(3) -0.002(3)
N4 0.037(4) 0.046(4) 0.055(5) 0.002(4) 0.010(4) -0.006(3)
N5 0.053(5) 0.045(4) 0.051(5) -0.005(4) 0.013(4) -0.006(4)
N6 0.052(5) 0.049(5) 0.060(6) -0.009(4) 0.020(4) -0.011(4)
N7 0.042(4) 0.051(4) 0.046(5) -0.004(4) 0.014(4) -0.002(3)
N8 0.041(4) 0.059(5) 0.044(5) 0.007(4) 0.015(4) -0.003(4)
N9 0.091(7) 0.123(8) 0.144(10) 0.023(8) 0.060(8) 0.050(7)
C46 0.138(11) 0.133(10) 0.157(12) 0.041(9) 0.016(11) -0.016(10)
C1 0.056(6) 0.048(5) 0.049(6) 0.008(5) 0.008(5) 0.006(4)
C2 0.072(7) 0.052(6) 0.049(6) 0.009(5) 0.016(5) 0.005(5)
C3 0.067(7) 0.058(6) 0.054(7) 0.006(5) 0.022(6) 0.011(5)
C4 0.083(8) 0.061(7) 0.048(7) -0.001(5) 0.019(6) 0.008(6)
C5 0.100(9) 0.045(6) 0.057(7) -0.002(5) 0.019(7) 0.001(6)
C6 0.074(7) 0.043(6) 0.066(8) 0.004(5) -0.001(6) -0.003(5)
C7 0.056(6) 0.059(6) 0.043(6) 0.004(5) 0.004(5) 0.002(5)
C8 0.059(6) 0.052(6) 0.054(7) 0.003(5) 0.010(5) -0.009(5)
C9 0.060(6) 0.063(6) 0.055(7) -0.003(5) 0.010(5) -0.001(5)
C10 0.065(6) 0.034(5) 0.060(7) -0.001(4) 0.020(5) 0.003(4)
C11 0.067(7) 0.053(6) 0.052(7) 0.001(5) 0.011(5) -0.005(5)
C12 0.044(5) 0.038(5) 0.073(7) 0.006(5) 0.026(5) -0.003(4)
C13 0.045(5) 0.047(5) 0.056(6) 0.000(5) 0.019(5) 0.000(4)
C14 0.054(6) 0.063(7) 0.077(8) 0.003(6) 0.020(6) -0.015(5)
C15 0.061(7) 0.065(7) 0.090(10) 0.004(7) 0.039(7) -0.011(6)
C16 0.049(6) 0.097(9) 0.074(9) 0.014(7) 0.027(6) 0.008(6)
C17 0.065(7) 0.051(6) 0.070(8) 0.001(5) 0.034(6) 0.003(5)
C18 0.036(5) 0.045(5) 0.055(6) 0.002(4) 0.014(4) -0.001(4)
C19 0.027(4) 0.047(5) 0.075(8) -0.005(5) 0.007(4) -0.009(4)
C20 0.038(5) 0.058(6) 0.054(6) 0.003(5) 0.006(4) 0.008(4)
C21 0.047(5) 0.044(5) 0.073(8) -0.005(5) 0.029(5) 0.000(4)
C22 0.070(7) 0.026(4) 0.054(7) -0.007(4) 0.017(5) -0.009(4)
C23 0.048(5) 0.046(5) 0.054(7) -0.005(5) 0.005(5) -0.002(4)
C24 0.055(6) 0.060(6) 0.075(9) 0.005(6) 0.006(6) -0.005(5)
C25 0.092(10) 0.076(9) 0.094(11) -0.006(8) 0.005(9) -0.008(8)
C26 0.060(8) 0.091(10) 0.120(14) -0.023(10) 0.011(8) -0.014(7)
C27 0.050(7) 0.078(8) 0.091(10) -0.005(8) 0.013(7) -0.013(6)
C28 0.045(5) 0.055(6) 0.071(8) -0.013(6) 0.009(5) -0.007(5)
C29 0.075(7) 0.056(6) 0.069(8) -0.008(6) 0.035(6) -0.021(5)
C30 0.063(6) 0.056(6) 0.050(7) -0.006(5) 0.019(5) -0.012(5)
C31 0.055(6) 0.039(5) 0.053(6) -0.011(4) 0.011(5) -0.002(4)
C32 0.049(5) 0.059(6) 0.047(6) -0.001(5) 0.005(5) 0.000(4)
C33 0.024(4) 0.048(5) 0.053(6) -0.004(4) 0.018(4) -0.008(3)
C34 0.048(5) 0.054(6) 0.049(6) -0.006(5) 0.016(5) -0.011(4)
C35 0.061(7) 0.076(7) 0.061(7) -0.004(6) 0.026(6) -0.021(6)
C36 0.067(7) 0.079(8) 0.079(9) -0.009(7) 0.038(7) -0.016(6)
C37 0.044(6) 0.094(10) 0.096(10) -0.006(8) 0.025(6) -0.003(6)
C38 0.048(6) 0.080(8) 0.059(7) -0.005(6) 0.017(5) 0.003(5)
C39 0.050(6) 0.056(6) 0.051(6) -0.006(5) 0.014(5) -0.007(4)
C40 0.051(6) 0.061(6) 0.063(7) 0.006(5) 0.010(5) -0.001(5)
C41 0.051(6) 0.078(7) 0.056(7) -0.001(6) 0.010(5) -0.022(5)
C42 0.050(6) 0.066(7) 0.055(7) 0.005(5) 0.006(5) 0.006(5)
C44 0.111(11) 0.092(10) 0.142(14) -0.005(10) 0.026(10) 0.019(9)
C45 0.155(14) 0.140(14) 0.178(16) 0.043(13) 0.079(13) 0.064(12)
N10 0.133(9) 0.124(9) 0.133(10) 0.030(8) 0.015(9) -0.011(8)
C47 0.108(11) 0.151(14) 0.140(15) 0.011(12) 0.001(11) 0.046(11)
O4 0.232(17) 0.186(13) 0.236(17) 0.028(14) 0.022(16) -0.015(16)
O3 0.105(9) 0.163(12) 0.168(13) 0.010(11) 0.004(8) 0.050(9)

loop_
_atom_type_symbol
_atom_type_description
_atom_type_scat_dispersion_real
_atom_type_scat_dispersion_imag
_atom_type_scat_source
C C 0.0033 0.0016 'International Tables Vol C Tables 4.2.6.8 and 6.1.1.4'
H H 0.0000 0.0000 'International Tables Vol C Tables 4.2.6.8 and 6.1.1.4'
N N 0.0061 0.0033 'International Tables Vol C Tables 4.2.6.8 and 6.1.1.4'
F F 0.0171 0.0103 'International Tables Vol C Tables 4.2.6.8 and 6.1.1.4'
P P 0.1023 0.0942 'International Tables Vol C Tables 4.2.6.8 and 6.1.1.4'
Ag Ag -0.8971 1.1015 'International Tables Vol C Tables 4.2.6.8 and 6.1.1.4'
O O 0.0106 0.0060 'International Tables Vol C Tables 4.2.6.8 and 6.1.1.4'

loop_
_geom_angle_atom_site_label_1
_geom_angle_atom_site_label_2
_geom_angle_atom_site_label_3
_geom_angle
C1 Ag1 O1 174.0(5)
C33 Ag2 C12 172.1(4)
C22 Ag3 O2 174.0(4)
F2 P1 F5 93.8(8)
F2 P1 F6 103.1(12)
F5 P1 F6 90.5(10)
F2 P1 F3 92.2(8)
F5 P1 F3 172.8(10)
F6 P1 F3 92.0(10)
F2 P1 F1 85.7(12)
F5 P1 F1 84.3(9)
F6 P1 F1 170.2(10)
F3 P1 F1 92.1(10)
F2 P1 F4 171.8(12)
F5 P1 F4 83.5(7)
F6 P1 F4 84.8(9)
F3 P1 F4 90.0(8)
F1 P1 F4 86.3(9)
F11 P2 F12 92.9(13)
F11 P2 F9 91.6(9)
F12 P2 F9 175.4(12)
F11 P2 F8 177.1(11)
F12 P2 F8 90.0(13)
F9 P2 F8 85.5(10)
F11 P2 F10 84.9(11)
F12 P2 F10 90.3(9)
F9 P2 F10 91.1(7)
F8 P2 F10 94.4(11)
F11 P2 F7 93.5(11)
F12 P2 F7 94.8(9)
F9 P2 F7 83.9(7)
F8 P2 F7 86.9(12)
F10 P2 F7 174.8(8)
F16 P3 F18 92.1(6)
F16 P3 F17 89.1(6)
F18 P3 F17 89.9(7)
F16 P3 F15 92.1(6)
F18 P3 F15 92.4(6)
F17 P3 F15 177.4(7)
F16 P3 F14 87.8(6)
F18 P3 F14 178.0(6)
F17 P3 F14 88.1(6)
F15 P3 F14 89.6(5)
F16 P3 F13 177.3(7)
F18 P3 F13 85.2(7)
F17 P3 F13 90.4(6)
F15 P3 F13 88.4(6)
F14 P3 F13 94.8(7)
Ag1 O1 H1A 109.6
Ag1 O1 H1B 108.9
H1A O1 H1B 109.5
Ag3 O2 H2A 109.1
Ag3 O2 H2B 111.0
H2A O2 H2B 117.5
O3 C43 N9 122(2)
O3 C43 H43 119.1
N9 C43 H43 119.1
N10 C48 H48A 105.7
N10 C48 H48B 111.9
H48A C48 H48B 109.5
N10 C48 H48C 110.7
H48A C48 H48C 109.5
H48B C48 H48C 109.5
C7 N1 C1 110.8(8)
C7 N1 C42 123.1(9)
C1 N1 C42 126.1(9)
C1 N2 C2 112.8(9)
C1 N2 C8 122.9(9)
C2 N2 C8 123.9(9)
C12 N3 C13 110.3(8)
C12 N3 C11 124.2(8)
C13 N3 C11 125.1(8)
C12 N4 C18 110.1(8)
C12 N4 C19 126.1(8)
C18 N4 C19 123.8(8)
C22 N5 C23 110.3(8)
C22 N5 C21 124.7(9)
C23 N5 C21 124.8(9)
C22 N6 C28 111.0(8)
C22 N6 C29 123.4(10)
C28 N6 C29 124.7(9)
C33 N7 C34 109.5(8)
C33 N7 C32 125.0(8)
C34 N7 C32 125.5(8)
C33 N8 C39 111.3(8)
C33 N8 C40 125.3(8)
C39 N8 C40 123.4(8)
C43 N9 C45 121.8(19)
C43 N9 C44 116.5(17)
C45 N9 C44 121.4(19)
O4 C46 N10 117(2)
O4 C46 H46 121.4
N10 C46 H46 121.4
N2 C1 N1 106.1(9)
N2 C1 Ag1 125.3(8)
N1 C1 Ag1 127.5(7)
C3 C2 N2 135.3(11)
C3 C2 C7 120.2(11)
N2 C2 C7 104.1(9)
C2 C3 C4 117.3(11)
C2 C3 H3 121.3
C4 C3 H3 121.3
C5 C4 C3 122.0(11)
C5 C4 H4 119.0
C3 C4 H4 119.0
C4 C5 C6 122.3(11)
C4 C5 H5 118.9
C6 C5 H5 118.9
C5 C6 C7 117.2(11)
C5 C6 H6 121.4
C7 C6 H6 121.4
N1 C7 C6 133.0(10)
N1 C7 C2 106.1(9)
C6 C7 C2 120.9(10)
N2 C8 C9 112.6(8)
N2 C8 H8A 109.1
C9 C8 H8A 109.1
N2 C8 H8B 109.1
C9 C8 H8B 109.1
H8A C8 H8B 107.8
C8 C9 C10 113.1(9)
C8 C9 H9A 109.0
C10 C9 H9A 109.0
C8 C9 H9B 109.0
C10 C9 H9B 109.0
H9A C9 H9B 107.8
C9 C10 C11 112.5(9)
C9 C10 H10A 109.1
C11 C10 H10A 109.1
C9 C10 H10B 109.1
C11 C10 H10B 109.1
H10A C10 H10B 107.8
N3 C11 C10 110.0(9)
N3 C11 H11A 109.7
C10 C11 H11A 109.7
N3 C11 H11B 109.7
C10 C11 H11B 109.7
H11A C11 H11B 108.2
N3 C12 N4 107.1(8)
N3 C12 Ag2 127.4(8)
N4 C12 Ag2 125.4(7)
C18 C13 N3 107.1(8)
C18 C13 C14 121.6(9)
N3 C13 C14 131.2(10)
C13 C14 C15 114.6(11)
C13 C14 H14 122.7
C15 C14 H14 122.7
C16 C15 C14 123.3(10)
C16 C15 H15 118.4
C14 C15 H15 118.4
C15 C16 C17 120.5(11)
C15 C16 H16 119.7
C17 C16 H16 119.7
C18 C17 C16 116.5(11)
C18 C17 H17 121.8
C16 C17 H17 121.8
C13 C18 C17 123.5(9)
C13 C18 N4 105.3(8)
C17 C18 N4 131.2(9)
N4 C19 C20 110.6(8)
N4 C19 H19A 109.5
C20 C19 H19A 109.5
N4 C19 H19B 109.5
C20 C19 H19B 109.5
H19A C19 H19B 108.1
C19 C20 C21 111.9(8)
C19 C20 H20A 109.2
C21 C20 H20A 109.2
C19 C20 H20B 109.2
C21 C20 H20B 109.2
H20A C20 H20B 107.9
N5 C21 C20 111.8(8)
N5 C21 H21A 109.3
C20 C21 H21A 109.3
N5 C21 H21B 109.3
C20 C21 H21B 109.3
H21A C21 H21B 107.9
N6 C22 N5 105.7(9)
N6 C22 Ag3 131.3(8)
N5 C22 Ag3 123.0(7)
C28 C23 C24 121.7(10)
C28 C23 N5 106.9(10)
C24 C23 N5 131.3(10)
C25 C24 C23 115.6(12)
C25 C24 H24 122.2
C23 C24 H24 122.2
C24 C25 C26 121.3(16)
C24 C25 H25 119.4
C26 C25 H25 119.4
C27 C26 C25 123.9(15)
C27 C26 H26 118.1
C25 C26 H26 118.1
C26 C27 C28 114.4(13)
C26 C27 H27 122.8
C28 C27 H27 122.8
C23 C28 C27 122.7(12)
C23 C28 N6 105.9(9)
C27 C28 N6 131.3(11)
N6 C29 C30 111.5(8)
N6 C29 H29A 109.3
C30 C29 H29A 109.3
N6 C29 H29B 109.3
C30 C29 H29B 109.3
H29A C29 H29B 108.0
C31 C30 C29 113.3(9)
C31 C30 H30A 108.9
C29 C30 H30A 108.9
C31 C30 H30B 108.9
C29 C30 H30B 108.9
H30A C30 H30B 107.7
C30 C31 C32 115.7(8)
C30 C31 H31A 108.4
C32 C31 H31A 108.4
C30 C31 H31B 108.4
C32 C31 H31B 108.4
H31A C31 H31B 107.4
N7 C32 C31 111.0(9)
N7 C32 H32A 109.4
C31 C32 H32A 109.4
N7 C32 H32B 109.4
C31 C32 H32B 109.4
H32A C32 H32B 108.0
N8 C33 N7 106.5(7)
N8 C33 Ag2 124.5(7)
N7 C33 Ag2 128.9(7)
C39 C34 C35 122.9(10)
C39 C34 N7 106.7(8)
C35 C34 N7 130.3(11)
C34 C35 C36 117.4(12)
C34 C35 H35 121.3
C36 C35 H35 121.3
C37 C36 C35 118.5(11)
C37 C36 H36 120.7
C35 C36 H36 120.7
C38 C37 C36 122.9(11)
C38 C37 H37 118.5
C36 C37 H37 118.5
C37 C38 C39 116.6(12)
C37 C38 H38 121.7
C39 C38 H38 121.7
C34 C39 C38 121.2(10)
C34 C39 N8 106.1(9)
C38 C39 N8 132.8(10)
N8 C40 C41 112.2(9)
N8 C40 H40A 109.2
C41 C40 H40A 109.2
N8 C40 H40B 109.2
C41 C40 H40B 109.2
H40A C40 H40B 107.9
C40 C41 C42 111.9(9)
C40 C41 H41A 109.2
C42 C41 H41A 109.2
C40 C41 H41B 109.2
C42 C41 H41B 109.2
H41A C41 H41B 107.9
N1 C42 C41 112.4(9)
N1 C42 H42A 109.1
C41 C42 H42A 109.1
N1 C42 H42B 109.1
C41 C42 H42B 109.1
H42A C42 H42B 107.9
N9 C44 H44A 109.5
N9 C44 H44B 109.5
H44A C44 H44B 109.5
N9 C44 H44C 109.5
H44A C44 H44C 109.5
H44B C44 H44C 109.5
N9 C45 H45A 109.5
N9 C45 H45B 109.5
H45A C45 H45B 109.5
N9 C45 H45C 109.5
H45A C45 H45C 109.5
H45B C45 H45C 109.5
C46 N10 C47 116.6(18)
C46 N10 C48 116.2(17)
C47 N10 C48 125.7(17)
N10 C47 H47A 109.5
N10 C47 H47B 109.5
H47A C47 H47B 109.5
N10 C47 H47C 109.5
H47A C47 H47C 109.5
H47B C47 H47C 109.5

loop_
_geom_bond_atom_site_label_1
_geom_bond_atom_site_label_2
_geom_bond_distance
Ag1 C1 2.074(10)
Ag1 O1 2.130(11)
Ag2 C33 2.124(7)
Ag2 C12 2.129(9)
Ag3 C22 2.046(11)
Ag3 O2 2.089(12)
P1 F2 1.452(12)
P1 F5 1.500(11)
P1 F6 1.538(17)
P1 F3 1.565(12)
P1 F1 1.599(19)
P1 F4 1.638(13)
P2 F11 1.515(15)
P2 F12 1.524(13)
P2 F9 1.525(10)
P2 F8 1.533(15)
P2 F10 1.547(12)
P2 F7 1.548(12)
P3 F16 1.549(8)
P3 F18 1.558(10)
P3 F17 1.568(9)
P3 F15 1.573(8)
P3 F14 1.590(10)
P3 F13 1.590(9)
O1 H1A 0.9600
O1 H1B 0.9600
O2 H2A 0.9800
O2 H2B 1.0192
C43 O3 1.198(16)
C43 N9 1.410(16)
C43 H43 0.9500
C48 N10 1.517(16)
C48 H48A 0.9600
C48 H48B 0.9600
C48 H48C 0.9601
N1 C7 1.364(13)
N1 C1 1.365(13)
N1 C42 1.446(13)
N2 C1 1.319(13)
N2 C2 1.379(14)
N2 C8 1.501(13)
N3 C12 1.328(11)
N3 C13 1.392(12)
N3 C11 1.473(13)
N4 C12 1.346(13)
N4 C18 1.409(11)
N4 C19 1.443(12)
N5 C22 1.374(13)
N5 C23 1.392(13)
N5 C21 1.429(12)
N6 C22 1.349(13)
N6 C28 1.405(15)
N6 C29 1.473(14)
N7 C33 1.338(12)
N7 C34 1.410(12)
N7 C32 1.452(13)
N8 C33 1.314(12)
N8 C39 1.397(12)
N8 C40 1.493(13)
N9 C45 1.428(16)
N9 C44 1.442(15)
C46 O4 1.259(17)
C46 N10 1.389(16)
C46 H46 0.9500
C2 C3 1.368(14)
C2 C7 1.431(15)
C3 C4 1.405(17)
C3 H3 0.9500
C4 C5 1.353(17)
C4 H4 0.9500
C5 C6 1.376(17)
C5 H5 0.9500
C6 C7 1.387(15)
C6 H6 0.9500
C8 C9 1.522(16)
C8 H8A 0.9900
C8 H8B 0.9900
C9 C10 1.528(16)
C9 H9A 0.9900
C9 H9B 0.9900
C10 C11 1.535(15)
C10 H10A 0.9900
C10 H10B 0.9900
C11 H11A 0.9900
C11 H11B 0.9900
C13 C18 1.370(14)
C13 C14 1.397(13)
C14 C15 1.414(17)
C14 H14 0.9500
C15 C16 1.377(18)
C15 H15 0.9500
C16 C17 1.394(15)
C16 H16 0.9500
C17 C18 1.375(14)
C17 H17 0.9500
C19 C20 1.506(13)
C19 H19A 0.9900
C19 H19B 0.9900
C20 C21 1.573(14)
C20 H20A 0.9900
C20 H20B 0.9900
C21 H21A 0.9900
C21 H21B 0.9900
C23 C28 1.380(15)
C23 C24 1.380(16)
C24 C25 1.344(19)
C24 H24 0.9500
C25 C26 1.42(2)
C25 H25 0.9500
C26 C27 1.31(2)
C26 H26 0.9500
C27 C28 1.395(16)
C27 H27 0.9500
C29 C30 1.508(15)
C29 H29A 0.9900
C29 H29B 0.9900
C30 C31 1.500(14)
C30 H30A 0.9900
C30 H30B 0.9900
C31 C32 1.545(14)
C31 H31A 0.9900
C31 H31B 0.9900
C32 H32A 0.9900
C32 H32B 0.9900
C34 C39 1.334(15)
C34 C35 1.377(14)
C35 C36 1.385(17)
C35 H35 0.9500
C36 C37 1.383(19)
C36 H36 0.9500
C37 C38 1.376(17)
C37 H37 0.9500
C38 C39 1.378(15)
C38 H38 0.9500
C40 C41 1.523(16)
C40 H40A 0.9900
C40 H40B 0.9900
C41 C42 1.528(16)
C41 H41A 0.9900
C41 H41B 0.9900
C42 H42A 0.9900
C42 H42B 0.9900
C44 H44A 0.9800
C44 H44B 0.9800
C44 H44C 0.9800
C45 H45A 0.9800
C45 H45B 0.9800
C45 H45C 0.9800
N10 C47 1.471(16)
C47 H47A 0.9800
C47 H47B 0.9800
C47 H47C 0.9800

loop_
_geom_torsion_atom_site_label_1
_geom_torsion_atom_site_label_2
_geom_torsion_atom_site_label_3
_geom_torsion_atom_site_label_4
_geom_torsion
O3 C43 N9 C45 -8(2)
O3 C43 N9 C44 178.3(16)
C2 N2 C1 N1 2.5(12)
C8 N2 C1 N1 175.7(9)
C2 N2 C1 Ag1 171.2(7)
C8 N2 C1 Ag1 -15.6(14)
C7 N1 C1 N2 -0.8(12)
C42 N1 C1 N2 -177.9(9)
C7 N1 C1 Ag1 -169.2(8)
C42 N1 C1 Ag1 13.7(15)
O1 Ag1 C1 N2 -51(5)
O1 Ag1 C1 N1 116(4)
C1 N2 C2 C3 -175.6(12)
C8 N2 C2 C3 11.3(19)
C1 N2 C2 C7 -3.1(12)
C8 N2 C2 C7 -176.2(9)
N2 C2 C3 C4 173.5(12)
C7 C2 C3 C4 1.9(16)
C2 C3 C4 C5 -0.1(17)
C3 C4 C5 C6 -2.1(19)
C4 C5 C6 C7 2.3(18)
C1 N1 C7 C6 176.6(12)
C42 N1 C7 C6 -6.1(18)
C1 N1 C7 C2 -1.1(12)
C42 N1 C7 C2 176.2(9)
C5 C6 C7 N1 -177.8(11)
C5 C6 C7 C2 -0.4(16)
C3 C2 C7 N1 176.3(10)
N2 C2 C7 N1 2.4(11)
C3 C2 C7 C6 -1.7(16)
N2 C2 C7 C6 -175.6(10)
C1 N2 C8 C9 -115.6(11)
C2 N2 C8 C9 56.8(13)
N2 C8 C9 C10 61.5(12)
C8 C9 C10 C11 -160.0(9)
C12 N3 C11 C10 76.7(12)
C13 N3 C11 C10 -96.1(11)
C9 C10 C11 N3 64.3(11)
C13 N3 C12 N4 -0.4(11)
C11 N3 C12 N4 -174.1(9)
C13 N3 C12 Ag2 175.6(7)
C11 N3 C12 Ag2 1.9(14)
C18 N4 C12 N3 1.0(11)
C19 N4 C12 N3 -178.7(9)
C18 N4 C12 Ag2 -175.1(7)
C19 N4 C12 Ag2 5.3(14)
C33 Ag2 C12 N3 -114(3)
C33 Ag2 C12 N4 61(3)
C12 N3 C13 C18 -0.3(11)
C11 N3 C13 C18 173.3(9)
C12 N3 C13 C14 -177.3(11)
C11 N3 C13 C14 -3.7(18)
C18 C13 C14 C15 1.5(16)
N3 C13 C14 C15 178.0(11)
C13 C14 C15 C16 -0.8(19)
C14 C15 C16 C17 0(2)
C15 C16 C17 C18 -0.4(18)
N3 C13 C18 C17 -179.0(10)
C14 C13 C18 C17 -1.7(17)
N3 C13 C18 N4 0.9(11)
C14 C13 C18 N4 178.2(10)
C16 C17 C18 C13 1.1(17)
C16 C17 C18 N4 -178.8(10)
C12 N4 C18 C13 -1.2(11)
C19 N4 C18 C13 178.5(9)
C12 N4 C18 C17 178.7(11)
C19 N4 C18 C17 -1.7(17)
C12 N4 C19 C20 100.8(11)
C18 N4 C19 C20 -78.7(12)
N4 C19 C20 C21 178.5(8)
C22 N5 C21 C20 84.6(11)
C23 N5 C21 C20 -89.8(12)
C19 C20 C21 N5 65.7(12)
C28 N6 C22 N5 3.6(10)
C29 N6 C22 N5 173.2(8)
C28 N6 C22 Ag3 -177.2(7)
C29 N6 C22 Ag3 -7.5(14)
C23 N5 C22 N6 -3.5(10)
C21 N5 C22 N6 -178.6(8)
C23 N5 C22 Ag3 177.1(6)
C21 N5 C22 Ag3 2.0(13)
O2 Ag3 C22 N6 140(5)
O2 Ag3 C22 N5 -41(6)
C22 N5 C23 C28 2.2(11)
C21 N5 C23 C28 177.3(9)
C22 N5 C23 C24 178.6(11)
C21 N5 C23 C24 -6.3(17)
C28 C23 C24 C25 1.4(17)
N5 C23 C24 C25 -174.6(11)
C23 C24 C25 C26 -6(2)
C24 C25 C26 C27 9(2)
C25 C26 C27 C28 -6(2)
C24 C23 C28 C27 1.1(17)
N5 C23 C28 C27 178.0(10)
C24 C23 C28 N6 -176.8(10)
N5 C23 C28 N6 0.1(11)
C26 C27 C28 C23 0.9(18)
C26 C27 C28 N6 178.3(12)
C22 N6 C28 C23 -2.3(11)
C29 N6 C28 C23 -171.8(9)
C22 N6 C28 C27 180.0(12)
C29 N6 C28 C27 10.5(18)
C22 N6 C29 C30 -97.1(12)
C28 N6 C29 C30 71.1(14)
N6 C29 C30 C31 55.3(14)
C29 C30 C31 C32 179.9(10)
C33 N7 C32 C31 80.5(11)
C34 N7 C32 C31 -98.4(11)
C30 C31 C32 N7 63.0(12)
C39 N8 C33 N7 1.4(11)
C40 N8 C33 N7 179.8(9)
C39 N8 C33 Ag2 -175.4(7)
C40 N8 C33 Ag2 3.1(14)
C34 N7 C33 N8 -2.1(11)
C32 N7 C33 N8 178.9(9)
C34 N7 C33 Ag2 174.4(7)
C32 N7 C33 Ag2 -4.6(14)
C12 Ag2 C33 N8 35(3)
C12 Ag2 C33 N7 -141(2)
C33 N7 C34 C39 2.1(11)
C32 N7 C34 C39 -178.9(9)
C33 N7 C34 C35 178.8(11)
C32 N7 C34 C35 -2.2(17)
C39 C34 C35 C36 -6.7(17)
N7 C34 C35 C36 177.0(11)
C34 C35 C36 C37 8.3(18)
C35 C36 C37 C38 -7(2)
C36 C37 C38 C39 3(2)
C35 C34 C39 C38 2.9(17)
N7 C34 C39 C38 179.9(10)
C35 C34 C39 N8 -178.2(10)
N7 C34 C39 N8 -1.2(11)
C37 C38 C39 C34 -0.8(17)
C37 C38 C39 N8 -179.4(12)
C33 N8 C39 C34 -0.1(12)
C40 N8 C39 C34 -178.6(9)
C33 N8 C39 C38 178.6(12)
C40 N8 C39 C38 0.2(18)
C33 N8 C40 C41 -98.0(12)
C39 N8 C40 C41 80.3(12)
N8 C40 C41 C42 175.3(8)
C7 N1 C42 C41 -77.8(13)
C1 N1 C42 C41 99.0(12)
C40 C41 C42 N1 -63.6(12)
O4 C46 N10 C47 -166(3)
O4 C46 N10 C48 0(4)
